data_4079566
loop_
_publ_author_name
'Hu, Ting'
'Zhao, Liang'
'Mak, Thomas C. W.'

_publ_section_title
;
 Assembly of Silver-Organic Frameworks and Discrete Molecules Containing
 Embedded 1,3-Butadiyne-1,4-diide with Ancillary Heteroaromatic N-Donor
 Ligands
;
_journal_issue 21
_journal_name_full Organometallics
_journal_page_first 7539
_journal_paper_doi 10.1021/om300838r
_journal_volume 31
_journal_year 2012
_chemical_formula_sum 'C61 H30 Ag13 Br7 F27 N7 O19'
_chemical_formula_weight 3639.60
_chemical_name_systematic
; 
 ? 
;
_space_group_IT_number 2
_symmetry_cell_setting triclinic
_symmetry_space_group_name_Hall '-P 1'
_symmetry_space_group_name_H-M 'P -1'
_atom_sites_solution_hydrogens geom
_atom_sites_solution_primary direct
_atom_sites_solution_secondary difmap
_audit_creation_method SHELXL-97
_cell_angle_alpha 62.5430(10)
_cell_angle_beta 87.7110(10)
_cell_angle_gamma 76.8410(10)
_cell_formula_units_Z 2
_cell_length_a 14.6146(8)
_cell_length_b 19.0197(11)
_cell_length_c 19.3313(11)
_cell_measurement_reflns_used 76314
_cell_measurement_temperature 296(2)
_cell_measurement_theta_max 46.303
_cell_measurement_theta_min 4.401
_cell_volume 4629.8(5)
_computing_cell_refinement SAINT(Bruker,2001)
_computing_data_collection APEX2(Bruker,2003)
_computing_data_reduction APEX2(Bruker,2003)
_computing_structure_refinement 'SHELXL-97 (Sheldrick, 1997)'
_computing_structure_solution 'SHELXS-97 (Sheldrick, 1990)'
_diffrn_ambient_temperature 296(2)
_diffrn_measured_fraction_theta_full 0.996
_diffrn_measured_fraction_theta_max 0.996
_diffrn_radiation_monochromator graphite
_diffrn_radiation_source 'fine-focus sealed tube'
_diffrn_radiation_type MoK\a
_diffrn_radiation_wavelength 0.71073
_diffrn_reflns_av_R_equivalents 0.0987
_diffrn_reflns_av_sigmaI/netI 0.0928
_diffrn_reflns_limit_h_max 17
_diffrn_reflns_limit_h_min -17
_diffrn_reflns_limit_k_max 22
_diffrn_reflns_limit_k_min -22
_diffrn_reflns_limit_l_max 22
_diffrn_reflns_limit_l_min -22
_diffrn_reflns_number 63775
_diffrn_reflns_theta_full 25.00
_diffrn_reflns_theta_max 25.00
_diffrn_reflns_theta_min 1.19
_exptl_absorpt_coefficient_mu 5.821
_exptl_absorpt_correction_T_max 0.4561
_exptl_absorpt_correction_T_min 0.3890
_exptl_absorpt_correction_type multi-scan
_exptl_absorpt_process_details SADABS
_exptl_crystal_colour yellow
_exptl_crystal_density_diffrn 2.611
_exptl_crystal_density_method 'not measured'
_exptl_crystal_description block
_exptl_crystal_F_000 3392
_exptl_crystal_size_max 0.20
_exptl_crystal_size_mid 0.18
_exptl_crystal_size_min 0.16
_refine_diff_density_max 1.832
_refine_diff_density_min -1.453
_refine_diff_density_rms 0.247
_refine_ls_extinction_coef 0.00159(15)
_refine_ls_extinction_expression Fc^*^=kFc[1+0.001xFc^2^\l^3^/sin(2\q)]^-1/4^
_refine_ls_extinction_method SHELXL
_refine_ls_goodness_of_fit_ref 1.002
_refine_ls_hydrogen_treatment constr
_refine_ls_matrix_type full
_refine_ls_number_parameters 1218
_refine_ls_number_reflns 16237
_refine_ls_number_restraints 14
_refine_ls_restrained_S_all 1.002
_refine_ls_R_factor_all 0.0923
_refine_ls_R_factor_gt 0.0694
_refine_ls_shift/su_max 0.001
_refine_ls_shift/su_mean 0.000
_refine_ls_structure_factor_coef Fsqd
_refine_ls_weighting_details 'calc w=1/[\s^2^(Fo^2^)+(0.1193P)^2^+13.7092P] where P=(Fo^2^+2Fc^2^)/3'
_refine_ls_weighting_scheme calc
_refine_ls_wR_factor_gt 0.1819
_refine_ls_wR_factor_ref 0.2039
_reflns_number_gt 11831
_reflns_number_total 16237
_reflns_threshold_expression >2sigma(I)
_cod_data_source_file om300838r_si_002.cif
_cod_data_source_block 3
_cod_depositor_comments
;
The following automatic conversions were performed:

'_exptl_absorpt_correction_type' value 'Multi-scan' changed to
'multi-scan' according to
/home/saulius/struct/CIF-dictionaries/cif_core.dic dictionary named
'cif_core.dic' version 2.4.2 from 2011-04-26.

Automatic conversion script
Id: cif_fix_values 1891 2012-01-12 08:04:46Z andrius 
;
_cod_original_sg_symbol_H-M 'p -1'
_cod_database_code 4079566

loop_
_symmetry_equiv_pos_as_xyz
'x, y, z'
'-x, -y, -z'

loop_
_atom_site_label
_atom_site_type_symbol
_atom_site_fract_x
_atom_site_fract_y
_atom_site_fract_z
_atom_site_U_iso_or_equiv
_atom_site_adp_type
_atom_site_occupancy
_atom_site_symmetry_multiplicity
_atom_site_calc_flag
_atom_site_refinement_flags
_atom_site_disorder_assembly
_atom_site_disorder_group
Ag1 Ag 0.08077(7) 0.45637(6) 0.58715(7) 0.0700(3) Uani 1 1 d . . 1
Ag2 Ag 0.06427(7) 0.38328(6) 0.47414(6) 0.0671(3) Uani 1 1 d . . 1
Ag3 Ag 0.10153(7) 0.27068(5) 0.38114(6) 0.0619(3) Uani 1 1 d . A 1
Ag4 Ag 0.23397(6) 0.35686(6) 0.38405(5) 0.0579(2) Uani 1 1 d . A 1
Ag5 Ag 0.18454(6) 0.40553(5) 0.21559(5) 0.0550(2) Uani 1 1 d . A 1
Ag6 Ag 0.17815(6) 0.58321(5) 0.07739(6) 0.0576(2) Uani 1 1 d . . 1
Ag7 Ag 0.11032(6) 0.33611(5) 0.13258(5) 0.0546(2) Uani 1 1 d . A 1
Ag8 Ag 0.25055(5) 0.42578(5) 0.06862(4) 0.0452(2) Uani 1 1 d . A 1
Ag9 Ag 0.09487(7) 0.21200(5) 0.07676(5) 0.0589(2) Uani 1 1 d . A 1
Ag10 Ag 0.23992(5) 0.29446(5) 0.00861(5) 0.0465(2) Uani 1 1 d . A 1
Ag11 Ag 0.07250(6) 0.29760(6) -0.09879(5) 0.0570(2) Uani 1 1 d . A 1
Ag12 Ag 0.21940(6) 0.34795(6) -0.20793(6) 0.0659(3) Uani 1 1 d . A 1
Ag13 Ag 0.06246(8) 0.28942(6) -0.24177(6) 0.0681(3) Uani 1 1 d . A 1
Br1 Br 0.1286(2) -0.07262(12) 0.46903(15) 0.1359(9) Uani 1 1 d . A 1
Br2 Br 0.5566(2) 0.08324(15) 0.5078(2) 0.1735(13) Uani 1 1 d . A 1
Br3 Br 0.58764(16) 0.2119(2) 0.27781(17) 0.2033(18) Uani 1 1 d . A 1
Br4 Br 0.2570(3) -0.12393(17) 0.31163(17) 0.1990(16) Uani 1 1 d . A 1
Br5 Br 0.5365(3) 0.00752(19) 0.20473(17) 0.219(2) Uani 1 1 d . A 1
Br6 Br 0.6004(3) 0.1527(3) -0.1659(4) 0.151(2) Uani 0.50 1 d P A 1
Br7 Br 0.16721(19) -0.05516(12) -0.1707(2) 0.1590(12) Uani 1 1 d . A 1
Br6' Br 0.4807(3) 0.4727(3) -0.4512(2) 0.1162(13) Uani 0.50 1 d P . 1
C1 C 0.0958(7) 0.3978(6) 0.3271(6) 0.044(2) Uani 1 1 d . A 1
C2 C 0.0422(6) 0.4635(5) 0.2914(5) 0.0350(19) Uani 1 1 d . . 1
C3 C 0.1063(6) 0.4687(5) 0.0953(5) 0.037(2) Uani 1 1 d . A 1
C4 C 0.0430(6) 0.5302(6) 0.0655(5) 0.039(2) Uani 1 1 d . . 1
C5 C 0.0921(7) 0.3388(6) 0.0030(6) 0.040(2) Uani 1 1 d . A 1
C6 C 0.0296(6) 0.4013(6) -0.0306(5) 0.037(2) Uani 1 1 d . . 1
C7 C 0.0693(8) 0.3933(6) -0.2253(6) 0.052(3) Uani 1 1 d . A 1
C8 C 0.0176(6) 0.4608(6) -0.2559(6) 0.039(2) Uani 1 1 d . . 1
C9 C -0.1296(8) 0.4495(6) 0.6023(6) 0.047(2) Uani 1 1 d . . 1
C10 C -0.2046(10) 0.4043(10) 0.6490(13) 0.099(5) Uani 1 1 d U . 1
C11 C 0.2183(7) 0.2804(6) 0.6121(6) 0.047(2) Uani 1 1 d . . 1
C12 C 0.2995(8) 0.2072(8) 0.6631(8) 0.064(3) Uani 1 1 d . . 1
C13 C -0.1399(9) 0.3810(7) 0.4537(6) 0.057(3) Uani 1 1 d . . 1
C14 C -0.2186(12) 0.3384(10) 0.4595(10) 0.086(4) Uani 1 1 d . . 1
C17 C 0.2635(8) 0.2065(7) 0.2608(7) 0.055(3) Uani 1 1 d . A 1
C18 C 0.3184(11) 0.1230(8) 0.3172(8) 0.076(4) Uani 1 1 d . A 1
C19 C -0.0179(7) 0.2407(7) 0.2370(7) 0.052(3) Uani 1 1 d . A 1
C20 C -0.0883(11) 0.1924(9) 0.2787(10) 0.085(4) Uani 1 1 d . A 1
C21 C 0.2520(7) 0.4759(6) -0.1202(6) 0.047(2) Uani 1 1 d . A 1
C22 C 0.2277(11) 0.5463(7) -0.2033(7) 0.068(3) Uani 1 1 d . A 1
C23 C -0.1099(9) 0.2461(8) -0.0888(9) 0.074(4) Uani 1 1 d . A 1
C24 C -0.2058(10) 0.2287(10) -0.0713(11) 0.083(4) Uani 1 1 d . A 1
C25 C 0.2401(10) 0.1565(7) -0.0630(7) 0.062(3) Uani 1 1 d . A 1
C26 C 0.3036(13) 0.0700(9) -0.0295(12) 0.095(5) Uani 1 1 d . A 1
C27 C 0.1976(10) 0.1158(8) 0.5295(7) 0.068(3) Uani 1 1 d . A 1
H27 H 0.2133 0.1539 0.5414 0.081 Uiso 1 1 calc R A 1
C28 C 0.2337(10) 0.0344(8) 0.5769(8) 0.077(4) Uani 1 1 d . A 1
H28 H 0.2721 0.0186 0.6213 0.092 Uiso 1 1 calc R A 1
C29 C 0.2160(10) -0.0235(8) 0.5618(9) 0.080(4) Uani 1 1 d . A 1
H29 H 0.2421 -0.0786 0.5936 0.095 Uiso 1 1 calc R A 1
C30 C 0.1563(10) 0.0037(7) 0.4958(8) 0.070(3) Uani 1 1 d . A 1
C31 C 0.1207(9) 0.0850(7) 0.4509(8) 0.070(4) Uani 1 1 d . A 1
H31 H 0.0810 0.1017 0.4070 0.084 Uiso 1 1 calc R A 1
C32 C 0.4251(10) 0.3423(9) 0.4573(10) 0.091(5) Uani 1 1 d . A 1
H32 H 0.3966 0.3942 0.4509 0.109 Uiso 1 1 calc R A 1
C33 C 0.5114(17) 0.3117(15) 0.4853(14) 0.131(7) Uani 1 1 d U A 1
H33 H 0.5446 0.3438 0.4937 0.158 Uiso 1 1 calc R A 1
C34 C 0.5552(10) 0.2342(12) 0.5029(12) 0.109(6) Uani 1 1 d . A 1
H34 H 0.6165 0.2111 0.5258 0.131 Uiso 1 1 calc R A 1
C35 C 0.5059(10) 0.1923(9) 0.4858(9) 0.083(4) Uani 1 1 d . A 1
C36 C 0.4158(9) 0.2276(8) 0.4536(9) 0.071(3) Uani 1 1 d . A 1
H36 H 0.3817 0.1978 0.4426 0.085 Uiso 1 1 calc R A 1
C37 C 0.4421(8) 0.3209(7) 0.1591(8) 0.063(3) Uani 1 1 d . A 1
H37 H 0.4026 0.3012 0.1990 0.076 Uiso 1 1 calc R A 1
C38 C 0.5391(9) 0.2904(11) 0.1766(10) 0.091(5) Uani 1 1 d . A 1
C39 C 0.5979(9) 0.3167(10) 0.1151(10) 0.083(4) Uani 1 1 d . A 1
H39 H 0.6629 0.2962 0.1235 0.100 Uiso 1 1 calc R A 1
C40 C 0.5580(9) 0.3718(10) 0.0448(9) 0.077(4) Uani 1 1 d . A 1
H40 H 0.5952 0.3909 0.0030 0.092 Uiso 1 1 calc R A 1
C41 C 0.4617(8) 0.4006(8) 0.0336(7) 0.064(3) Uani 1 1 d . A 1
H41 H 0.4357 0.4399 -0.0161 0.077 Uiso 1 1 calc R A 1
C42 C 0.1624(11) 0.0310(8) 0.1943(9) 0.081(4) Uani 1 1 d . A 1
H42 H 0.1885 0.0505 0.2231 0.097 Uiso 1 1 calc R A 1
C43 C 0.1790(13) -0.0546(8) 0.2202(8) 0.086(5) Uani 1 1 d . A 1
C44 C 0.1429(15) -0.0838(9) 0.1819(12) 0.106(6) Uani 1 1 d . A 1
H44 H 0.1551 -0.1398 0.1998 0.128 Uiso 1 1 calc R A 1
C45 C 0.0859(13) -0.0307(10) 0.1139(11) 0.095(5) Uani 1 1 d . A 1
H45 H 0.0584 -0.0493 0.0849 0.114 Uiso 1 1 calc R A 1
C46 C 0.0726(10) 0.0509(9) 0.0918(9) 0.077(4) Uani 1 1 d . A 1
H46 H 0.0342 0.0873 0.0466 0.092 Uiso 1 1 calc R A 1
C47 C 0.4123(10) 0.1557(9) 0.1031(8) 0.080(4) Uani 1 1 d . A 1
H47 H 0.3695 0.1365 0.1402 0.096 Uiso 1 1 calc R A 1
C48 C 0.5040(15) 0.1095(11) 0.1133(12) 0.108(7) Uani 1 1 d . A 1
C49 C 0.5683(12) 0.1356(15) 0.0609(15) 0.115(7) Uani 1 1 d . A 1
H49 H 0.6302 0.1055 0.0689 0.137 Uiso 1 1 calc R A 1
C50 C 0.5390(10) 0.2050(15) -0.0013(15) 0.114(7) Uani 1 1 d . A 1
H50 H 0.5799 0.2230 -0.0405 0.137 Uiso 1 1 calc R A 1
C51 C 0.4476(9) 0.2536(9) -0.0112(10) 0.081(4) Uani 1 1 d . A 1
H51 H 0.4299 0.3048 -0.0544 0.097 Uiso 1 1 calc R A 1
C52 C 0.4338(9) 0.2731(9) -0.2101(9) 0.075(4) Uani 1 1 d . A 1
H52 H 0.4221 0.2321 -0.1628 0.090 Uiso 1 1 calc R A 1
C53 C 0.5200(10) 0.2630(13) -0.2339(12) 0.097(5) Uani 1 1 d . A 1
C54 C 0.5415(11) 0.3170(14) -0.2988(14) 0.108(6) Uani 1 1 d . A 1
H54 H 0.6022 0.3093 -0.3147 0.129 Uiso 1 1 calc R A 1
C55 C 0.4704(13) 0.3901(11) -0.3469(12) 0.101(6) Uani 1 1 d . A 1
C56 C 0.3838(11) 0.3957(9) -0.3174(9) 0.080(4) Uani 1 1 d . A 1
H56 H 0.3369 0.4423 -0.3462 0.096 Uiso 1 1 calc R A 1
C57 C 0.1022(10) 0.1137(9) -0.2210(9) 0.076(4) Uani 1 1 d . A 1
H57 H 0.1338 0.1013 -0.1745 0.092 Uiso 1 1 calc R A 1
C58 C 0.1032(10) 0.0518(8) -0.2400(10) 0.077(4) Uani 1 1 d . A 1
C59 C 0.0542(10) 0.0697(9) -0.3086(9) 0.075(4) Uani 1 1 d . A 1
H59 H 0.0523 0.0290 -0.3222 0.090 Uiso 1 1 calc R A 1
C60 C 0.0093(10) 0.1480(8) -0.3548(8) 0.068(3) Uani 1 1 d . A 1
H60 H -0.0226 0.1621 -0.4017 0.081 Uiso 1 1 calc R A 1
C61 C 0.0106(9) 0.2059(8) -0.3334(7) 0.062(3) Uani 1 1 d . A 1
H61 H -0.0223 0.2591 -0.3656 0.075 Uiso 1 1 calc R A 1
F1 F -0.2138(18) 0.4157(14) 0.7109(12) 0.245(12) Uani 1 1 d U . 1
F2 F -0.2844(9) 0.4369(12) 0.6176(14) 0.257(13) Uani 1 1 d . . 1
F3 F -0.1909(10) 0.3337(7) 0.6673(12) 0.198(8) Uani 1 1 d . . 1
F4 F 0.2968(7) 0.1846(6) 0.7381(5) 0.102(3) Uani 1 1 d . . 1
F5 F 0.3067(10) 0.1452(7) 0.6527(8) 0.169(7) Uani 1 1 d . . 1
F6 F 0.3817(6) 0.2285(7) 0.6446(7) 0.127(4) Uani 1 1 d . . 1
F7 F -0.2251(12) 0.2856(11) 0.5232(7) 0.221(10) Uani 1 1 d . . 1
F8 F -0.2998(9) 0.3864(9) 0.4232(9) 0.161(6) Uani 1 1 d . . 1
F9 F -0.2018(12) 0.3025(11) 0.4130(10) 0.182(7) Uani 1 1 d . . 1
F13 F -0.1144(14) 0.2040(11) 0.3398(9) 0.216(9) Uani 1 1 d . . .
F14 F -0.0512(8) 0.1137(5) 0.3120(7) 0.130(4) Uani 1 1 d . . .
F15 F -0.1645(7) 0.2090(7) 0.2372(9) 0.165(6) Uani 1 1 d . . .
F16 F 0.3309(7) 0.1091(5) 0.3888(5) 0.103(3) Uani 1 1 d . . .
F17 F 0.2847(14) 0.0657(6) 0.3210(9) 0.197(9) Uani 1 1 d . . .
F18 F 0.4029(10) 0.1091(9) 0.2948(8) 0.183(7) Uani 1 1 d . . .
F19 F 0.1367(9) 0.5768(8) -0.2161(8) 0.162(6) Uani 1 1 d . . .
F20 F 0.2626(10) 0.6065(6) -0.2160(5) 0.132(5) Uani 1 1 d . . .
F21 F 0.2492(14) 0.5250(6) -0.2565(5) 0.181(7) Uani 1 1 d . . .
F22 F -0.2454(9) 0.2498(10) -0.0196(10) 0.167(6) Uani 1 1 d . . .
F23 F -0.2099(9) 0.1575(7) -0.0468(10) 0.160(6) Uani 1 1 d . . .
F24 F -0.2654(9) 0.2708(14) -0.1320(10) 0.219(9) Uani 1 1 d . . .
F25 F 0.3114(12) 0.0364(10) 0.0470(9) 0.198(8) Uani 1 1 d . . .
F26 F 0.2726(11) 0.0217(7) -0.0437(11) 0.186(7) Uani 1 1 d . . .
F27 F 0.3890(10) 0.0672(8) -0.0485(11) 0.197(8) Uani 1 1 d . . .
N1 N 0.1391(7) 0.1415(5) 0.4656(6) 0.057(2) Uani 1 1 d . . .
N2 N 0.3754(6) 0.3051(6) 0.4376(5) 0.056(2) Uani 1 1 d . . .
N3 N 0.4040(6) 0.3752(6) 0.0904(5) 0.052(2) Uani 1 1 d . . .
N4 N 0.1095(8) 0.0820(6) 0.1292(6) 0.066(3) Uani 1 1 d . . .
N5 N 0.3871(6) 0.2259(6) 0.0413(6) 0.056(2) Uani 1 1 d . . .
N6 N 0.3618(7) 0.3381(6) -0.2493(6) 0.058(2) Uani 1 1 d . . .
N7 N 0.0574(7) 0.1900(5) -0.2673(5) 0.053(2) Uani 1 1 d . . .
O1 O 0.1950(7) 0.3312(5) 0.6347(5) 0.071(2) Uani 1 1 d . . .
O2 O 0.1885(6) 0.2776(5) 0.5554(5) 0.0597(19) Uani 1 1 d . . .
O3 O -0.0501(6) 0.4062(5) 0.6122(5) 0.0597(19) Uani 1 1 d . . .
O4 O -0.1601(6) 0.5240(5) 0.5612(5) 0.065(2) Uani 1 1 d . . .
O5 O -0.0624(7) 0.3365(6) 0.4793(6) 0.076(2) Uani 1 1 d . . .
O6 O -0.1675(6) 0.4575(5) 0.4259(6) 0.075(2) Uani 1 1 d . . .
O9 O 0.2611(6) 0.2597(5) 0.2816(5) 0.0602(19) Uani 1 1 d . . .
O10 O 0.2273(7) 0.2133(6) 0.2012(5) 0.079(3) Uani 1 1 d . . .
O11 O 0.0353(8) 0.2485(7) 0.2777(7) 0.106(4) Uani 1 1 d . . .
O12 O -0.0215(6) 0.2688(7) 0.1664(5) 0.083(3) Uani 1 1 d . . .
O13 O 0.2491(7) 0.4984(5) -0.0698(4) 0.067(2) Uani 1 1 d . . .
O14 O 0.2698(6) 0.4070(5) -0.1136(4) 0.0588(19) Uani 1 1 d . . .
O15 O -0.0888(6) 0.2959(6) -0.0763(6) 0.076(3) Uani 1 1 d . . .
O16 O -0.0638(8) 0.2093(9) -0.1240(10) 0.133(6) Uani 1 1 d . . .
O17 O 0.1572(7) 0.1615(6) -0.0624(7) 0.091(3) Uani 1 1 d . . .
O18 O 0.2838(7) 0.2121(6) -0.0847(6) 0.079(3) Uani 1 1 d . . .
O1W O 0.1893(6) 0.6439(5) -0.0624(5) 0.067(2) Uani 1 1 d . . .
H1WA H 0.1840 0.6948 -0.0801 0.100 Uiso 1 1 d R . .
H1WB H 0.2425 0.6225 -0.0722 0.100 Uiso 1 1 d R . .
O8 O 0.3193(6) 0.4414(7) 0.2403(5) 0.079(3) Uani 1 1 d . . .
O7 O 0.3289(6) 0.5444(6) 0.1265(6) 0.085(3) Uani 1 1 d . . .
C15 C 0.3551(8) 0.4938(9) 0.1931(8) 0.060(3) Uani 1 1 d . A .
F12 F 0.5140(8) 0.4880(15) 0.1707(10) 0.203(9) Uani 1 1 d . A .
C16 C 0.4543(15) 0.4932(13) 0.2194(13) 0.105(5) Uani 1 1 d U . .
F11 F 0.4619(14) 0.5598(13) 0.206(2) 0.309(17) Uani 1 1 d U A .
F10 F 0.4857(12) 0.4460(18) 0.2787(10) 0.34(2) Uani 1 1 d . A .

loop_
_atom_site_aniso_label
_atom_site_aniso_U_11
_atom_site_aniso_U_22
_atom_site_aniso_U_33
_atom_site_aniso_U_23
_atom_site_aniso_U_13
_atom_site_aniso_U_12
Ag1 0.0627(6) 0.0530(5) 0.0993(8) -0.0384(5) 0.0193(5) -0.0183(4)
Ag2 0.0588(5) 0.0654(6) 0.0606(6) -0.0171(5) -0.0090(4) -0.0089(4)
Ag3 0.0726(6) 0.0374(4) 0.0666(6) -0.0182(4) -0.0044(5) -0.0077(4)
Ag4 0.0459(5) 0.0625(5) 0.0543(5) -0.0243(4) -0.0129(4) 0.0042(4)
Ag5 0.0592(5) 0.0629(5) 0.0382(4) -0.0232(4) -0.0003(4) -0.0056(4)
Ag6 0.0523(5) 0.0579(5) 0.0720(6) -0.0382(5) 0.0026(4) -0.0119(4)
Ag7 0.0601(5) 0.0481(5) 0.0555(5) -0.0200(4) 0.0015(4) -0.0212(4)
Ag8 0.0405(4) 0.0468(4) 0.0441(4) -0.0204(4) 0.0066(3) -0.0044(3)
Ag9 0.0736(6) 0.0365(4) 0.0584(5) -0.0161(4) 0.0091(4) -0.0116(4)
Ag10 0.0371(4) 0.0409(4) 0.0539(5) -0.0202(4) -0.0018(3) 0.0016(3)
Ag11 0.0516(5) 0.0660(6) 0.0462(5) -0.0251(4) 0.0060(4) -0.0032(4)
Ag12 0.0420(5) 0.0607(6) 0.0919(7) -0.0358(5) 0.0100(4) -0.0064(4)
Ag13 0.0892(7) 0.0557(5) 0.0704(6) -0.0420(5) -0.0123(5) -0.0058(5)
Br1 0.205(2) 0.0698(10) 0.1468(19) -0.0506(12) -0.0175(17) -0.0523(13)
Br2 0.1334(19) 0.0910(15) 0.230(3) -0.0496(18) -0.047(2) 0.0501(14)
Br3 0.0808(13) 0.221(3) 0.136(2) 0.044(2) -0.0338(13) 0.0047(16)
Br4 0.299(4) 0.0982(17) 0.1095(19) 0.0015(14) -0.053(2) 0.020(2)
Br5 0.249(4) 0.143(2) 0.126(2) -0.0256(17) -0.034(2) 0.137(3)
Br6 0.065(2) 0.165(4) 0.216(6) -0.109(4) -0.027(3) 0.035(2)
Br7 0.145(2) 0.0590(10) 0.230(3) -0.0435(14) -0.067(2) 0.0161(11)
Br6' 0.143(3) 0.105(3) 0.105(3) -0.043(2) 0.048(3) -0.057(3)
C1 0.045(5) 0.037(5) 0.038(5) -0.013(4) -0.004(4) 0.003(4)
C2 0.027(4) 0.037(5) 0.035(5) -0.015(4) -0.004(4) 0.000(4)
C3 0.038(5) 0.035(5) 0.036(5) -0.014(4) 0.002(4) -0.009(4)
C4 0.037(5) 0.037(5) 0.039(5) -0.017(4) 0.001(4) -0.003(4)
C5 0.042(5) 0.033(5) 0.041(5) -0.017(4) 0.000(4) -0.003(4)
C6 0.035(5) 0.039(5) 0.033(5) -0.016(4) 0.003(4) -0.007(4)
C7 0.055(6) 0.044(6) 0.052(6) -0.021(5) -0.007(5) -0.005(5)
C8 0.039(5) 0.040(5) 0.042(5) -0.025(5) -0.002(4) -0.005(4)
C9 0.060(7) 0.037(6) 0.044(6) -0.018(5) 0.001(5) -0.013(5)
C10 0.053(8) 0.079(10) 0.157(14) -0.049(11) 0.035(10) -0.020(7)
C11 0.053(6) 0.041(5) 0.049(6) -0.024(5) -0.009(5) -0.005(5)
C12 0.056(7) 0.063(7) 0.076(9) -0.047(7) -0.028(6) 0.021(6)
C13 0.071(8) 0.048(7) 0.042(6) -0.011(5) -0.003(6) -0.019(6)
C14 0.082(10) 0.069(9) 0.092(11) -0.018(9) -0.004(9) -0.027(8)
C17 0.048(6) 0.054(7) 0.057(7) -0.024(6) 0.010(5) -0.007(5)
C18 0.092(10) 0.061(8) 0.067(9) -0.036(7) 0.004(7) 0.008(7)
C19 0.047(6) 0.052(6) 0.054(7) -0.026(6) -0.008(5) 0.002(5)
C20 0.074(9) 0.067(9) 0.082(10) -0.004(8) -0.002(8) -0.023(7)
C21 0.044(6) 0.045(6) 0.042(6) -0.014(5) 0.005(4) -0.007(4)
C22 0.111(11) 0.036(6) 0.046(7) -0.016(5) -0.008(7) -0.001(6)
C23 0.059(7) 0.060(8) 0.111(11) -0.045(8) 0.010(7) -0.017(6)
C24 0.063(9) 0.078(10) 0.123(13) -0.055(10) 0.013(9) -0.027(7)
C25 0.082(9) 0.053(7) 0.055(7) -0.031(6) 0.007(6) -0.008(6)
C26 0.097(12) 0.053(8) 0.111(14) -0.031(9) 0.015(10) 0.011(8)
C27 0.083(9) 0.058(7) 0.059(8) -0.026(6) 0.006(7) -0.014(6)
C28 0.089(10) 0.059(8) 0.064(8) -0.024(7) -0.024(7) 0.012(7)
C29 0.088(10) 0.041(6) 0.079(10) -0.009(7) 0.011(8) -0.001(6)
C30 0.081(9) 0.045(6) 0.069(8) -0.013(6) -0.006(7) -0.018(6)
C31 0.072(8) 0.049(7) 0.082(9) -0.023(6) -0.022(7) -0.015(6)
C32 0.063(8) 0.056(8) 0.132(14) -0.023(8) -0.022(8) -0.016(6)
C33 0.131(7) 0.131(7) 0.132(7) -0.061(3) 0.0096(12) -0.0314(19)
C34 0.044(8) 0.128(15) 0.139(16) -0.048(12) -0.033(9) -0.015(9)
C35 0.062(8) 0.076(9) 0.084(10) -0.025(8) -0.024(7) 0.014(7)
C36 0.055(7) 0.055(7) 0.094(10) -0.034(7) -0.010(7) 0.004(6)
C37 0.041(6) 0.063(7) 0.067(8) -0.017(6) 0.005(5) -0.008(5)
C38 0.043(7) 0.107(12) 0.089(11) -0.022(9) -0.003(7) -0.005(7)
C39 0.033(6) 0.096(11) 0.114(13) -0.048(10) 0.011(7) -0.006(6)
C40 0.054(7) 0.095(11) 0.088(10) -0.047(9) 0.024(7) -0.022(7)
C41 0.055(7) 0.086(9) 0.056(7) -0.031(7) 0.017(6) -0.033(6)
C42 0.109(11) 0.046(7) 0.072(9) -0.018(7) 0.006(8) -0.013(7)
C43 0.133(13) 0.045(7) 0.059(8) -0.020(7) 0.020(8) 0.003(8)
C44 0.148(16) 0.046(8) 0.117(15) -0.035(10) 0.042(13) -0.020(10)
C45 0.112(13) 0.064(9) 0.119(14) -0.044(10) 0.008(11) -0.041(9)
C46 0.082(9) 0.068(8) 0.077(9) -0.028(7) 0.003(7) -0.026(7)
C47 0.078(9) 0.075(9) 0.056(8) -0.028(7) -0.016(6) 0.036(7)
C48 0.111(14) 0.087(11) 0.111(14) -0.062(11) -0.048(12) 0.047(11)
C49 0.052(9) 0.136(18) 0.16(2) -0.092(16) -0.019(11) 0.029(11)
C50 0.038(7) 0.146(18) 0.18(2) -0.100(17) 0.022(10) -0.008(9)
C51 0.053(7) 0.079(9) 0.116(12) -0.048(9) 0.013(8) -0.018(7)
C52 0.050(7) 0.075(9) 0.094(10) -0.044(8) -0.003(7) 0.006(6)
C53 0.043(7) 0.132(15) 0.121(14) -0.073(13) 0.003(8) 0.003(8)
C54 0.058(9) 0.140(17) 0.149(18) -0.086(15) 0.041(11) -0.031(11)
C55 0.101(12) 0.094(12) 0.141(16) -0.071(12) 0.061(12) -0.057(11)
C56 0.093(10) 0.071(9) 0.082(10) -0.042(8) 0.005(8) -0.015(8)
C57 0.067(8) 0.081(10) 0.087(10) -0.040(8) 0.000(7) -0.025(7)
C58 0.072(8) 0.058(8) 0.111(12) -0.050(8) 0.001(8) -0.009(6)
C59 0.089(10) 0.066(8) 0.085(10) -0.048(8) 0.009(8) -0.018(7)
C60 0.086(9) 0.071(8) 0.061(8) -0.040(7) 0.013(7) -0.028(7)
C61 0.072(8) 0.061(7) 0.055(7) -0.024(6) 0.006(6) -0.025(6)
F1 0.33(3) 0.28(2) 0.230(19) -0.168(18) 0.22(2) -0.20(2)
F2 0.070(8) 0.217(17) 0.31(2) 0.036(17) 0.002(11) -0.068(10)
F3 0.161(11) 0.088(8) 0.36(2) -0.102(11) 0.147(14) -0.078(8)
F4 0.105(7) 0.097(6) 0.065(5) -0.018(5) -0.030(5) 0.007(5)
F5 0.191(12) 0.097(7) 0.212(13) -0.107(9) -0.147(11) 0.086(8)
F6 0.052(5) 0.155(10) 0.132(9) -0.046(8) -0.011(5) 0.008(5)
F7 0.252(17) 0.265(18) 0.098(8) 0.032(10) -0.031(9) -0.225(16)
F8 0.105(8) 0.141(10) 0.201(14) -0.028(10) -0.013(9) -0.071(8)
F9 0.213(16) 0.208(16) 0.226(16) -0.160(15) 0.020(12) -0.108(13)
F13 0.252(19) 0.214(17) 0.143(12) -0.055(12) 0.139(14) -0.070(14)
F14 0.135(8) 0.054(5) 0.156(10) 0.001(6) -0.025(7) -0.045(5)
F15 0.078(6) 0.120(9) 0.211(14) 0.015(8) -0.039(7) -0.057(6)
F16 0.154(9) 0.063(5) 0.059(5) -0.015(4) -0.033(5) 0.011(5)
F17 0.33(2) 0.054(6) 0.175(13) -0.023(7) -0.128(14) -0.025(9)
F18 0.137(10) 0.171(13) 0.129(10) -0.027(9) 0.025(8) 0.074(10)
F19 0.127(10) 0.138(10) 0.133(10) -0.003(8) -0.063(8) 0.009(8)
F20 0.255(14) 0.073(6) 0.056(5) 0.005(4) -0.021(6) -0.092(7)
F21 0.41(2) 0.073(6) 0.042(5) -0.023(5) 0.030(8) -0.034(10)
F22 0.135(10) 0.251(16) 0.238(16) -0.189(15) 0.112(11) -0.124(11)
F23 0.149(10) 0.099(8) 0.269(17) -0.102(10) 0.081(11) -0.073(7)
F24 0.090(8) 0.32(2) 0.185(15) -0.042(15) -0.011(9) -0.097(12)
F25 0.194(15) 0.153(13) 0.113(10) 0.005(9) -0.021(10) 0.065(11)
F26 0.181(13) 0.083(7) 0.31(2) -0.124(11) -0.067(13) 0.020(8)
F27 0.131(10) 0.103(9) 0.265(18) -0.044(10) 0.074(11) 0.040(8)
N1 0.073(6) 0.042(5) 0.052(6) -0.017(4) -0.002(5) -0.014(4)
N2 0.048(5) 0.052(5) 0.051(5) -0.013(4) -0.009(4) -0.004(4)
N3 0.042(5) 0.061(6) 0.057(6) -0.032(5) 0.008(4) -0.008(4)
N4 0.084(7) 0.043(5) 0.062(6) -0.018(5) 0.009(6) -0.016(5)
N5 0.041(5) 0.068(6) 0.056(6) -0.033(5) 0.003(4) 0.002(4)
N6 0.059(6) 0.058(6) 0.062(6) -0.033(5) 0.007(5) -0.014(5)
N7 0.064(6) 0.048(5) 0.052(5) -0.028(5) 0.004(4) -0.010(4)
O1 0.088(6) 0.056(5) 0.061(5) -0.030(4) -0.010(4) 0.008(4)
O2 0.068(5) 0.050(4) 0.055(5) -0.023(4) -0.015(4) -0.004(4)
O3 0.057(5) 0.058(5) 0.065(5) -0.028(4) 0.004(4) -0.014(4)
O4 0.067(5) 0.061(5) 0.065(5) -0.027(4) 0.000(4) -0.015(4)
O5 0.081(6) 0.061(5) 0.077(6) -0.020(5) -0.006(5) -0.021(5)
O6 0.072(6) 0.064(6) 0.090(7) -0.030(5) -0.001(5) -0.027(4)
O9 0.061(5) 0.046(4) 0.063(5) -0.023(4) -0.005(4) 0.002(4)
O10 0.088(6) 0.079(6) 0.059(5) -0.038(5) -0.018(5) 0.018(5)
O11 0.093(7) 0.108(8) 0.133(10) -0.071(8) -0.040(7) -0.014(6)
O12 0.066(6) 0.105(7) 0.051(5) -0.021(5) 0.008(4) -0.003(5)
O13 0.104(7) 0.055(5) 0.038(4) -0.020(4) 0.001(4) -0.014(4)
O14 0.071(5) 0.045(4) 0.053(5) -0.020(4) 0.007(4) -0.007(4)
O15 0.063(5) 0.082(6) 0.120(8) -0.076(6) 0.025(5) -0.025(5)
O16 0.081(7) 0.148(12) 0.246(18) -0.148(13) 0.055(9) -0.046(8)
O17 0.066(6) 0.057(5) 0.131(9) -0.030(6) 0.019(6) -0.012(5)
O18 0.081(6) 0.067(6) 0.073(6) -0.025(5) -0.009(5) -0.005(5)
O1W 0.079(6) 0.060(5) 0.053(5) -0.025(4) 0.002(4) -0.003(4)
O8 0.066(5) 0.114(8) 0.057(5) -0.034(5) 0.001(4) -0.033(5)
O7 0.057(5) 0.095(7) 0.074(7) -0.011(6) 0.000(5) -0.026(5)
C15 0.044(6) 0.089(9) 0.063(8) -0.045(8) 0.006(6) -0.020(6)
F12 0.068(7) 0.38(3) 0.200(15) -0.168(18) 0.019(8) -0.064(11)
C16 0.105(5) 0.106(5) 0.105(5) -0.049(2) 0.0078(11) -0.0251(15)
F11 0.183(16) 0.197(13) 0.62(5) -0.24(3) -0.12(2) -0.049(13)
F10 0.167(14) 0.50(4) 0.141(12) 0.097(17) -0.102(11) -0.21(2)

loop_
_atom_type_symbol
_atom_type_description
_atom_type_scat_dispersion_real
_atom_type_scat_dispersion_imag
_atom_type_scat_source
C C 0.0033 0.0016 'International Tables Vol C Tables 4.2.6.8 and 6.1.1.4'
H H 0.0000 0.0000 'International Tables Vol C Tables 4.2.6.8 and 6.1.1.4'
N N 0.0061 0.0033 'International Tables Vol C Tables 4.2.6.8 and 6.1.1.4'
O O 0.0106 0.0060 'International Tables Vol C Tables 4.2.6.8 and 6.1.1.4'
F F 0.0171 0.0103 'International Tables Vol C Tables 4.2.6.8 and 6.1.1.4'
Ag Ag -0.8971 1.1015 'International Tables Vol C Tables 4.2.6.8 and 6.1.1.4'
Br Br -0.2901 2.4595 'International Tables Vol C Tables 4.2.6.8 and 6.1.1.4'

loop_
_geom_angle_atom_site_label_1
_geom_angle_atom_site_label_2
_geom_angle_atom_site_label_3
_geom_angle
_geom_angle_site_symmetry_1
_geom_angle_site_symmetry_3
O6 Ag1 O3 156.0(3) 2_566 .
O6 Ag1 O1 101.9(3) 2_566 .
O3 Ag1 O1 98.3(3) . .
O6 Ag1 Ag2 77.8(2) 2_566 2_566
O3 Ag1 Ag2 82.0(2) . 2_566
O1 Ag1 Ag2 179.7(3) . 2_566
O6 Ag1 Ag2 126.6(3) 2_566 .
O3 Ag1 Ag2 71.9(2) . .
O1 Ag1 Ag2 73.1(2) . .
Ag2 Ag1 Ag2 106.96(4) 2_566 .
O5 Ag2 O2 110.2(3) . .
O5 Ag2 O4 159.4(3) . 2_566
O2 Ag2 O4 90.4(3) . 2_566
O5 Ag2 Ag1 81.9(3) . 2_566
O2 Ag2 Ag1 157.57(19) . 2_566
O4 Ag2 Ag1 78.5(2) 2_566 2_566
O5 Ag2 Ag4 124.0(3) . .
O2 Ag2 Ag4 67.6(2) . .
O4 Ag2 Ag4 63.5(2) 2_566 .
Ag1 Ag2 Ag4 122.12(4) 2_566 .
O5 Ag2 Ag1 116.6(3) . .
O2 Ag2 Ag1 84.57(19) . .
O4 Ag2 Ag1 63.2(2) 2_566 .
Ag1 Ag2 Ag1 73.04(4) 2_566 .
Ag4 Ag2 Ag1 118.62(4) . .
O5 Ag2 Ag3 71.9(3) . .
O2 Ag2 Ag3 79.93(19) . .
O4 Ag2 Ag3 113.9(2) 2_566 .
Ag1 Ag2 Ag3 122.36(4) 2_566 .
Ag4 Ag2 Ag3 52.34(3) . .
Ag1 Ag2 Ag3 164.27(4) . .
C1 Ag3 N1 160.1(4) . .
C1 Ag3 O11 104.8(4) . .
N1 Ag3 O11 94.5(4) . .
C1 Ag3 Ag4 48.7(3) . .
N1 Ag3 Ag4 113.4(3) . .
O11 Ag3 Ag4 134.1(3) . .
C1 Ag3 Ag2 55.6(3) . .
N1 Ag3 Ag2 109.9(3) . .
O11 Ag3 Ag2 144.3(3) . .
Ag4 Ag3 Ag2 58.90(3) . .
C1 Ag4 N2 173.6(4) . .
C1 Ag4 Ag3 48.4(3) . .
N2 Ag4 Ag3 126.7(3) . .
C1 Ag4 Ag5 53.1(3) . .
N2 Ag4 Ag5 123.3(3) . .
Ag3 Ag4 Ag5 72.10(3) . .
C1 Ag4 Ag2 61.2(3) . .
N2 Ag4 Ag2 122.6(3) . .
Ag3 Ag4 Ag2 68.76(3) . .
Ag5 Ag4 Ag2 114.09(3) . .
C3 Ag5 O8 122.2(3) . .
C3 Ag5 C1 118.6(3) . .
O8 Ag5 C1 101.1(3) . .
C3 Ag5 O9 122.9(3) . .
O8 Ag5 O9 92.3(3) . .
C1 Ag5 O9 93.1(3) . .
C3 Ag5 Ag8 49.7(2) . .
O8 Ag5 Ag8 89.0(2) . .
C1 Ag5 Ag8 168.1(2) . .
O9 Ag5 Ag8 92.81(19) . .
C3 Ag5 Ag7 50.7(2) . .
O8 Ag5 Ag7 144.4(2) . .
C1 Ag5 Ag7 112.3(2) . .
O9 Ag5 Ag7 74.35(19) . .
Ag8 Ag5 Ag7 59.66(3) . .
C3 Ag5 Ag4 161.3(2) . .
O8 Ag5 Ag4 63.8(2) . .
C1 Ag5 Ag4 44.6(2) . .
O9 Ag5 Ag4 71.78(19) . .
Ag8 Ag5 Ag4 147.32(4) . .
Ag7 Ag5 Ag4 136.35(4) . .
C3 Ag5 Ag6 51.5(2) . .
O8 Ag5 Ag6 74.2(2) . .
C1 Ag5 Ag6 116.5(2) . .
O9 Ag5 Ag6 149.01(19) . .
Ag8 Ag5 Ag6 59.87(3) . .
Ag7 Ag5 Ag6 100.29(3) . .
Ag4 Ag5 Ag6 122.81(4) . .
O7 Ag6 O15 115.1(4) . 2_565
O7 Ag6 O1W 104.0(3) . .
O15 Ag6 O1W 95.0(3) 2_565 .
O7 Ag6 C4 143.0(3) . .
O15 Ag6 C4 96.8(3) 2_565 .
O1W Ag6 C4 90.7(3) . .
O7 Ag6 C3 114.8(3) . .
O15 Ag6 C3 122.4(3) 2_565 .
O1W Ag6 C3 99.1(3) . .
C4 Ag6 C3 28.3(3) . .
O7 Ag6 Ag8 77.5(3) . .
O15 Ag6 Ag8 167.2(2) 2_565 .
O1W Ag6 Ag8 83.2(2) . .
C4 Ag6 Ag8 70.7(2) . .
C3 Ag6 Ag8 46.0(2) . .
O7 Ag6 Ag5 78.9(2) . .
O15 Ag6 Ag5 123.7(2) 2_565 .
O1W Ag6 Ag5 136.4(2) . .
C4 Ag6 Ag5 67.5(2) . .
C3 Ag6 Ag5 45.2(2) . .
Ag8 Ag6 Ag5 54.53(3) . .
C3 Ag7 O10 132.9(3) . .
C3 Ag7 O12 128.1(3) . .
O10 Ag7 O12 94.5(4) . .
C3 Ag7 C5 101.3(3) . .
O10 Ag7 C5 101.6(3) . .
O12 Ag7 C5 84.9(3) . .
C3 Ag7 Ag8 49.7(2) . .
O10 Ag7 Ag8 91.3(3) . .
O12 Ag7 Ag8 170.9(2) . .
C5 Ag7 Ag8 87.0(2) . .
C3 Ag7 Ag5 50.9(2) . .
O10 Ag7 Ag5 89.3(2) . .
O12 Ag7 Ag5 127.3(2) . .
C5 Ag7 Ag5 145.4(2) . .
Ag8 Ag7 Ag5 59.72(3) . .
C3 Ag7 Ag9 145.4(2) . .
O10 Ag7 Ag9 69.7(2) . .
O12 Ag7 Ag9 59.2(2) . .
C5 Ag7 Ag9 44.1(2) . .
Ag8 Ag7 Ag9 116.75(4) . .
Ag5 Ag7 Ag9 158.87(4) . .
C3 Ag7 Ag10 104.5(2) . .
O10 Ag7 Ag10 70.2(2) . .
O12 Ag7 Ag10 111.9(2) . .
C5 Ag7 Ag10 40.5(2) . .
Ag8 Ag7 Ag10 63.53(3) . .
Ag5 Ag7 Ag10 118.62(3) . .
Ag9 Ag7 Ag10 53.22(3) . .
N3 Ag8 C3 156.8(3) . .
N3 Ag8 O13 96.3(3) . .
C3 Ag8 O13 104.6(3) . .
N3 Ag8 Ag7 125.8(2) . .
C3 Ag8 Ag7 51.5(2) . .
O13 Ag8 Ag7 117.8(2) . .
N3 Ag8 Ag5 105.5(2) . .
C3 Ag8 Ag5 51.6(2) . .
O13 Ag8 Ag5 153.1(2) . .
Ag7 Ag8 Ag5 60.62(3) . .
N3 Ag8 Ag6 116.0(2) . .
C3 Ag8 Ag6 54.6(2) . .
O13 Ag8 Ag6 90.9(2) . .
Ag7 Ag8 Ag6 104.89(3) . .
Ag5 Ag8 Ag6 65.60(3) . .
N3 Ag8 Ag10 88.0(2) . .
C3 Ag8 Ag10 106.8(2) . .
O13 Ag8 Ag10 75.08(19) . .
Ag7 Ag8 Ag10 64.61(3) . .
Ag5 Ag8 Ag10 120.42(3) . .
Ag6 Ag8 Ag10 153.71(3) . .
C5 Ag9 N4 167.6(4) . .
C5 Ag9 Ag10 47.8(2) . .
N4 Ag9 Ag10 125.6(3) . .
C5 Ag9 Ag11 54.4(2) . .
N4 Ag9 Ag11 114.5(3) . .
Ag10 Ag9 Ag11 67.36(3) . .
C5 Ag9 Ag7 54.0(2) . .
N4 Ag9 Ag7 136.7(3) . .
Ag10 Ag9 Ag7 66.99(3) . .
Ag11 Ag9 Ag7 108.44(3) . .
C5 Ag10 N5 166.4(4) . .
C5 Ag10 O14 97.4(3) . .
N5 Ag10 O14 96.1(3) . .
C5 Ag10 Ag9 48.9(3) . .
N5 Ag10 Ag9 118.9(3) . .
O14 Ag10 Ag9 140.07(19) . .
C5 Ag10 Ag8 84.4(2) . .
N5 Ag10 Ag8 97.1(3) . .
O14 Ag10 Ag8 79.66(18) . .
Ag9 Ag10 Ag8 111.64(3) . .
C5 Ag10 Ag11 49.8(2) . .
N5 Ag10 Ag11 133.3(2) . .
O14 Ag10 Ag11 83.82(19) . .
Ag9 Ag10 Ag11 58.71(3) . .
Ag8 Ag10 Ag11 128.35(3) . .
C5 Ag10 Ag7 50.1(3) . .
N5 Ag10 Ag7 121.1(2) . .
O14 Ag10 Ag7 119.22(18) . .
Ag9 Ag10 Ag7 59.79(3) . .
Ag8 Ag10 Ag7 51.86(2) . .
Ag11 Ag10 Ag7 98.31(3) . .
C7 Ag11 O15 104.5(4) . .
C7 Ag11 O17 118.3(4) . .
O15 Ag11 O17 107.7(3) . .
C7 Ag11 C5 117.0(3) . .
O15 Ag11 C5 93.1(3) . .
O17 Ag11 C5 112.2(4) . .
C7 Ag11 Ag13 48.4(3) . .
O15 Ag11 Ag13 94.2(2) . .
O17 Ag11 Ag13 77.9(3) . .
C5 Ag11 Ag13 165.0(2) . .
C7 Ag11 Ag12 46.3(3) . .
O15 Ag11 Ag12 149.9(3) . .
O17 Ag11 Ag12 86.0(2) . .
C5 Ag11 Ag12 106.6(2) . .
Ag13 Ag11 Ag12 61.84(4) . .
C7 Ag11 Ag9 161.7(3) . .
O15 Ag11 Ag9 82.5(3) . .
O17 Ag11 Ag9 74.1(3) . .
C5 Ag11 Ag9 45.0(2) . .
Ag13 Ag11 Ag9 149.21(4) . .
Ag12 Ag11 Ag9 127.54(4) . .
C7 Ag11 Ag10 111.7(3) . .
O15 Ag11 Ag10 130.7(2) . .
O17 Ag11 Ag10 83.6(3) . .
C5 Ag11 Ag10 40.8(2) . .
Ag13 Ag11 Ag10 134.91(4) . .
Ag12 Ag11 Ag10 76.29(3) . .
Ag9 Ag11 Ag10 53.93(3) . .
C7 Ag12 N6 153.1(4) . .
C7 Ag12 O18 116.8(4) . .
N6 Ag12 O18 88.1(3) . .
C7 Ag12 Ag11 50.0(3) . .
N6 Ag12 Ag11 156.1(3) . .
O18 Ag12 Ag11 68.0(2) . .
C7 Ag12 Ag13 46.5(3) . .
N6 Ag12 Ag13 127.5(2) . .
O18 Ag12 Ag13 93.1(2) . .
Ag11 Ag12 Ag13 57.47(3) . .
C7 Ag13 N7 175.8(4) . .
C7 Ag13 Ag11 51.7(3) . .
N7 Ag13 Ag11 132.4(2) . .
C7 Ag13 Ag12 46.0(3) . .
N7 Ag13 Ag12 133.5(3) . .
Ag11 Ag13 Ag12 60.69(3) . .
Br6' Br6' C55 163.2(7) 2_664 .
C2 C1 Ag3 141.8(8) . .
C2 C1 Ag4 134.6(8) . .
Ag3 C1 Ag4 82.9(3) . .
C2 C1 Ag5 95.1(7) . .
Ag3 C1 Ag5 97.7(4) . .
Ag4 C1 Ag5 82.3(3) . .
C1 C2 C8 175.5(10) . 2_565
C4 C3 Ag8 136.8(8) . .
C4 C3 Ag7 131.8(7) . .
Ag8 C3 Ag7 78.8(3) . .
C4 C3 Ag5 130.1(8) . .
Ag8 C3 Ag5 78.7(3) . .
Ag7 C3 Ag5 78.4(3) . .
C4 C3 Ag6 74.4(6) . .
Ag8 C3 Ag6 79.3(3) . .
Ag7 C3 Ag6 153.8(4) . .
Ag5 C3 Ag6 83.3(3) . .
C3 C4 C6 178.2(10) . 2_565
C3 C4 Ag6 77.3(6) . .
C6 C4 Ag6 104.2(6) 2_565 .
C6 C5 Ag10 141.4(8) . .
C6 C5 Ag9 134.8(8) . .
Ag10 C5 Ag9 83.3(3) . .
C6 C5 Ag11 91.4(6) . .
Ag10 C5 Ag11 89.4(3) . .
Ag9 C5 Ag11 80.5(3) . .
C6 C5 Ag7 100.4(7) . .
Ag10 C5 Ag7 89.4(3) . .
Ag9 C5 Ag7 81.9(3) . .
Ag11 C5 Ag7 162.4(4) . .
C5 C6 C4 177.4(10) . 2_565
C8 C7 Ag12 134.0(9) . .
C8 C7 Ag13 127.7(8) . .
Ag12 C7 Ag13 87.5(4) . .
C8 C7 Ag11 126.2(9) . .
Ag12 C7 Ag11 83.7(4) . .
Ag13 C7 Ag11 79.9(4) . .
C7 C8 C2 178.5(10) . 2_565
O4 C9 O3 130.7(10) . .
O4 C9 C10 114.3(11) . .
O3 C9 C10 114.9(10) . .
F3 C10 F2 108(2) . .
F3 C10 F1 110(2) . .
F2 C10 F1 100.1(19) . .
F3 C10 C9 117.3(13) . .
F2 C10 C9 113.5(17) . .
F1 C10 C9 106.5(15) . .
O1 C11 O2 130.6(10) . .
O1 C11 C12 114.6(9) . .
O2 C11 C12 114.7(9) . .
F5 C12 F4 108.6(13) . .
F5 C12 F6 105.3(12) . .
F4 C12 F6 104.9(10) . .
F5 C12 C11 114.2(9) . .
F4 C12 C11 113.8(10) . .
F6 C12 C11 109.3(11) . .
O5 C13 O6 130.3(11) . .
O5 C13 C14 115.5(11) . .
O6 C13 C14 114.0(12) . .
F7 C14 F8 113.7(17) . .
F7 C14 F9 106.1(18) . .
F8 C14 F9 95.6(16) . .
F7 C14 C13 115.1(14) . .
F8 C14 C13 115.5(13) . .
F9 C14 C13 108.4(14) . .
O10 C17 O9 128.8(11) . .
O10 C17 C18 116.6(11) . .
O9 C17 C18 114.5(11) . .
F16 C18 F17 105.8(14) . .
F16 C18 F18 105.1(14) . .
F17 C18 F18 104.2(15) . .
F16 C18 C17 116.5(11) . .
F17 C18 C17 114.1(13) . .
F18 C18 C17 110.0(12) . .
O11 C19 O12 127.3(13) . .
O11 C19 C20 115.8(13) . .
O12 C19 C20 116.9(12) . .
F15 C20 F14 109.9(14) . .
F15 C20 F13 106.6(17) . .
F14 C20 F13 101.8(14) . .
F15 C20 C19 115.3(12) . .
F14 C20 C19 112.0(13) . .
F13 C20 C19 110.4(15) . .
O13 C21 O14 129.9(10) . .
O13 C21 C22 113.6(10) . .
O14 C21 C22 116.5(10) . .
F21 C22 F20 109.3(13) . .
F21 C22 F19 104.3(15) . .
F20 C22 F19 104.6(12) . .
F21 C22 C21 113.9(10) . .
F20 C22 C21 113.5(11) . .
F19 C22 C21 110.5(12) . .
O15 C23 O16 127.0(13) . .
O15 C23 C24 120.0(13) . .
O16 C23 C24 112.5(12) . .
F23 C24 F22 104.9(16) . .
F23 C24 F24 105.9(16) . .
F22 C24 F24 103.3(16) . .
F23 C24 C23 116.4(14) . .
F22 C24 C23 113.3(13) . .
F24 C24 C23 111.9(15) . .
O17 C25 O18 129.2(12) . .
O17 C25 C26 116.3(13) . .
O18 C25 C26 114.5(13) . .
F26 C26 F27 108.9(17) . .
F26 C26 F25 104.2(18) . .
F27 C26 F25 104.0(18) . .
F26 C26 C25 114.7(16) . .
F27 C26 C25 114.3(15) . .
F25 C26 C25 109.8(14) . .
N1 C27 C28 120.8(12) . .
C29 C28 C27 122.5(13) . .
C28 C29 C30 116.1(12) . .
C31 C30 C29 119.6(12) . .
C31 C30 Br1 121.1(10) . .
C29 C30 Br1 119.2(9) . .
N1 C31 C30 124.0(12) . .
N2 C32 C33 123.8(17) . .
C32 C33 C34 122(2) . .
C35 C34 C33 116.6(16) . .
C34 C35 C36 120.1(14) . .
C34 C35 Br2 121.7(11) . .
C36 C35 Br2 118.2(12) . .
N2 C36 C35 120.9(13) . .
N3 C37 C38 123.6(12) . .
C37 C38 C39 117.9(14) . .
C37 C38 Br3 120.5(11) . .
C39 C38 Br3 121.5(10) . .
C40 C39 C38 117.9(12) . .
C39 C40 C41 120.1(13) . .
N3 C41 C40 123.3(13) . .
N4 C42 C43 119.1(14) . .
C44 C43 C42 122.0(16) . .
C44 C43 Br4 120.7(12) . .
C42 C43 Br4 117.3(13) . .
C43 C44 C45 119.4(14) . .
C44 C45 C46 115.9(15) . .
N4 C46 C45 125.8(15) . .
N5 C47 C48 119.3(16) . .
C49 C48 C47 122.0(18) . .
C49 C48 Br5 120.7(15) . .
C47 C48 Br5 117.3(17) . .
C50 C49 C48 116.6(16) . .
C49 C50 C51 122.0(19) . .
N5 C51 C50 119.4(17) . .
C53 C52 N6 125.1(16) . .
C54 C53 C52 121.1(17) . .
C54 C53 Br6 126.3(13) . .
C52 C53 Br6 112.2(15) . .
C53 C54 C55 119.6(14) . .
C56 C55 C54 115.4(16) . .
C56 C55 Br6' 117.0(15) . .
C54 C55 Br6' 127.2(13) . .
N6 C56 C55 124.5(15) . .
N7 C57 C58 121.7(14) . .
C57 C58 C59 119.3(13) . .
C57 C58 Br7 119.1(12) . .
C59 C58 Br7 121.6(10) . .
C60 C59 C58 117.8(12) . .
C59 C60 C61 120.3(13) . .
N7 C61 C60 122.9(12) . .
C31 N1 C27 117.0(10) . .
C31 N1 Ag3 122.3(8) . .
C27 N1 Ag3 119.7(7) . .
C32 N2 C36 116.7(11) . .
C32 N2 Ag4 125.0(9) . .
C36 N2 Ag4 118.3(8) . .
C37 N3 C41 117.1(10) . .
C37 N3 Ag8 121.6(7) . .
C41 N3 Ag8 121.3(8) . .
C46 N4 C42 117.7(12) . .
C46 N4 Ag9 119.8(9) . .
C42 N4 Ag9 122.1(9) . .
C47 N5 C51 120.6(12) . .
C47 N5 Ag10 122.6(9) . .
C51 N5 Ag10 116.1(9) . .
C56 N6 C52 114.3(12) . .
C56 N6 Ag12 122.8(9) . .
C52 N6 Ag12 122.8(9) . .
C57 N7 C61 117.9(10) . .
C57 N7 Ag13 122.1(8) . .
C61 N7 Ag13 119.9(8) . .
C11 O1 Ag1 133.4(7) . .
C11 O2 Ag2 118.3(7) . .
C9 O3 Ag1 122.6(7) . .
C9 O4 Ag2 122.6(7) . 2_566
C13 O5 Ag2 122.6(8) . .
C13 O6 Ag1 126.9(8) . 2_566
C17 O9 Ag5 129.9(7) . .
C17 O10 Ag7 114.2(8) . .
C19 O11 Ag3 162.9(11) . .
C19 O12 Ag7 102.1(8) . .
C21 O13 Ag8 131.5(7) . .
C21 O14 Ag10 119.2(7) . .
C23 O15 Ag6 132.3(9) . 2_565
C23 O15 Ag11 110.6(8) . .
Ag6 O15 Ag11 113.1(3) 2_565 .
C25 O17 Ag11 110.9(8) . .
C25 O18 Ag12 119.1(8) . .
C15 O8 Ag5 126.0(8) . .
C15 O7 Ag6 123.3(8) . .
O8 C15 O7 130.7(11) . .
O8 C15 C16 115.5(14) . .
O7 C15 C16 113.6(13) . .
C16 F12 F11 41.8(13) . .
F10 C16 F11 112(3) . .
F10 C16 F12 107(2) . .
F11 C16 F12 93(2) . .
F10 C16 C15 118.4(19) . .
F11 C16 C15 112.6(19) . .
F12 C16 C15 110.7(16) . .
C16 F11 F12 45.3(14) . .

loop_
_geom_bond_atom_site_label_1
_geom_bond_atom_site_label_2
_geom_bond_distance
_geom_bond_site_symmetry_2
Ag1 O6 2.211(8) 2_566
Ag1 O3 2.266(8) .
Ag1 O1 2.366(8) .
Ag1 Ag2 3.0205(14) 2_566
Ag1 Ag2 3.1238(15) .
Ag2 O5 2.210(9) .
Ag2 O2 2.336(8) .
Ag2 O4 2.340(8) 2_566
Ag2 Ag1 3.0205(14) 2_566
Ag2 Ag4 3.0547(14) .
Ag2 Ag3 3.3252(14) .
Ag3 C1 2.129(10) .
Ag3 N1 2.183(9) .
Ag3 O11 2.496(10) .
Ag3 Ag4 2.8240(13) .
Ag4 C1 2.137(10) .
Ag4 N2 2.149(9) .
Ag4 Ag5 3.0145(12) .
Ag5 C3 2.274(9) .
Ag5 O8 2.358(9) .
Ag5 C1 2.433(10) .
Ag5 O9 2.452(7) .
Ag5 Ag8 2.8448(11) .
Ag5 Ag7 2.8706(12) .
Ag5 Ag6 3.1808(13) .
Ag6 O7 2.255(9) .
Ag6 O15 2.362(8) 2_565
Ag6 O1W 2.415(8) .
Ag6 C4 2.475(9) .
Ag6 C3 2.507(9) .
Ag6 Ag8 3.0208(11) .
Ag7 C3 2.267(9) .
Ag7 O10 2.375(9) .
Ag7 O12 2.455(10) .
Ag7 C5 2.506(9) .
Ag7 Ag8 2.8429(11) .
Ag7 Ag9 3.0658(12) .
Ag7 Ag10 3.2654(12) .
Ag8 N3 2.202(9) .
Ag8 C3 2.212(9) .
Ag8 O13 2.378(7) .
Ag8 Ag10 3.2357(11) .
Ag9 C5 2.155(9) .
Ag9 N4 2.157(10) .
Ag9 Ag10 2.8416(12) .
Ag9 Ag11 3.0042(13) .
Ag10 C5 2.121(9) .
Ag10 N5 2.190(9) .
Ag10 O14 2.456(8) .
Ag10 Ag11 3.2444(12) .
Ag11 C7 2.272(11) .
Ag11 O15 2.384(8) .
Ag11 O17 2.379(9) .
Ag11 C5 2.477(9) .
Ag11 Ag13 2.8503(13) .
Ag11 Ag12 2.9477(13) .
Ag12 C7 2.145(11) .
Ag12 N6 2.198(10) .
Ag12 O18 2.575(9) .
Ag12 Ag13 2.9803(14) .
Ag13 C7 2.165(10) .
Ag13 N7 2.179(9) .
Br1 C30 1.876(13) .
Br2 C35 1.883(15) .
Br3 C38 1.870(16) .
Br4 C43 1.868(16) .
Br5 C48 1.897(19) .
Br6 C53 1.99(2) .
Br7 C58 1.878(14) .
Br6' Br6' 1.826(7) 2_664
Br6' C55 1.928(19) .
C1 C2 1.206(13) .
C2 C8 1.367(13) 2_565
C3 C4 1.219(13) .
C4 C6 1.377(13) 2_565
C5 C6 1.228(13) .
C6 C4 1.377(13) 2_565
C7 C8 1.210(14) .
C8 C2 1.367(13) 2_565
C9 O4 1.241(13) .
C9 O3 1.226(13) .
C9 C10 1.545(18) .
C10 F3 1.189(18) .
C10 F2 1.22(2) .
C10 F1 1.31(3) .
C11 O1 1.212(12) .
C11 O2 1.225(12) .
C11 C12 1.547(15) .
C12 F5 1.267(14) .
C12 F4 1.309(15) .
C12 F6 1.337(17) .
C13 O5 1.210(15) .
C13 O6 1.265(15) .
C13 C14 1.524(19) .
C14 F7 1.194(18) .
C14 F8 1.311(19) .
C14 F9 1.34(2) .
C17 O10 1.226(14) .
C17 O9 1.243(13) .
C17 C18 1.498(18) .
C18 F16 1.297(15) .
C18 F17 1.266(18) .
C18 F18 1.303(18) .
C19 O11 1.206(14) .
C19 O12 1.214(14) .
C19 C20 1.495(18) .
C20 F15 1.289(18) .
C20 F14 1.310(18) .
C20 F13 1.32(2) .
C21 O13 1.227(13) .
C21 O14 1.223(12) .
C21 C22 1.531(15) .
C22 F21 1.272(15) .
C22 F20 1.277(15) .
C22 F19 1.308(18) .
C23 O15 1.184(15) .
C23 O16 1.262(17) .
C23 C24 1.503(18) .
C24 F23 1.227(17) .
C24 F22 1.309(19) .
C24 F24 1.29(2) .
C25 O17 1.193(16) .
C25 O18 1.257(16) .
C25 C26 1.536(19) .
C26 F26 1.25(2) .
C26 F27 1.28(2) .
C26 F25 1.31(2) .
C27 N1 1.353(15) .
C27 C28 1.369(18) .
C28 C29 1.34(2) .
C29 C30 1.39(2) .
C30 C31 1.358(17) .
C31 N1 1.315(14) .
C32 N2 1.296(17) .
C32 C33 1.29(3) .
C33 C34 1.35(3) .
C34 C35 1.34(2) .
C35 C36 1.359(17) .
C36 N2 1.348(15) .
C37 N3 1.293(15) .
C37 C38 1.395(17) .
C38 C39 1.40(2) .
C39 C40 1.33(2) .
C40 C41 1.375(18) .
C41 N3 1.332(14) .
C42 N4 1.317(17) .
C42 C43 1.428(19) .
C43 C44 1.30(2) .
C44 C45 1.39(3) .
C45 C46 1.37(2) .
C46 N4 1.316(17) .
C47 N5 1.299(17) .
C47 C48 1.39(2) .
C48 C49 1.35(3) .
C49 C50 1.30(3) .
C50 C51 1.40(2) .
C51 N5 1.318(17) .
C52 C53 1.326(19) .
C52 N6 1.348(16) .
C53 C54 1.29(3) .
C54 C55 1.45(3) .
C55 C56 1.37(2) .
C56 N6 1.355(17) .
C57 N7 1.325(17) .
C57 C58 1.382(19) .
C58 C59 1.39(2) .
C59 C60 1.349(19) .
C60 C61 1.347(17) .
C61 N7 1.346(15) .
O4 Ag2 2.340(8) 2_566
O6 Ag1 2.211(8) 2_566
O15 Ag6 2.362(8) 2_565
O8 C15 1.208(16) .
O7 C15 1.208(15) .
C15 C16 1.55(2) .
F12 C16 1.28(2) .
F12 F11 1.80(3) .
C16 F10 1.11(2) .
C16 F11 1.20(2) .
